data_1571575
loop_
_publ_author_name
'Liu, Yu'
'Coles, Nathan T.'
'Cajiao, Nathalia'
'Taylor, Laurence J.'
'Davies, E. Stephen'
'Barbour, Alistair'
'Morgan, Patrick J.'
'Butler, Kevin'
'Pointer-Gleadhill, Ben'
'Argent, Stephen P.'
'McMaster, Jonathan'
'Neidig, Michael L.'
'Robinson, David'
'Kays, Deborah L.'

_publ_section_title
;
 Mechanistic investigations of the Fe(ii) mediated synthesis of
 squaraines.
;
_journal_issue 25
_journal_name_full 'Chemical science'
_journal_page_first 9599
_journal_page_last 9611
_journal_paper_doi 10.1039/d4sc01286k
_journal_volume 15
_journal_year 2024
_chemical_formula_moiety 'C100 H100 Fe2 O8, C6 H12'
_chemical_formula_sum 'C106 H112 Fe2 O8'
_chemical_formula_weight 1625.65
_space_group_crystal_system triclinic
_space_group_IT_number 2
_space_group_name_Hall '-P 1'
_space_group_name_H-M_alt 'P -1'
_atom_sites_solution_hydrogens geom
_atom_sites_solution_primary dual
_atom_sites_solution_secondary difmap
_audit_creation_date 2023-08-04
_audit_creation_method
;
Olex2 1.5
(compiled 2023.03.06 svn.rbb2c1857 for OlexSys, GUI svn.r6748)
;
_audit_update_record
;
2024-02-21 deposited with the CCDC.	2024-05-07 downloaded from the CCDC.
;
_cell_angle_alpha 67.027(2)
_cell_angle_beta 83.240(2)
_cell_angle_gamma 84.686(2)
_cell_formula_units_Z 1
_cell_length_a 12.6674(3)
_cell_length_b 13.2102(3)
_cell_length_c 14.2164(3)
_cell_measurement_reflns_used 20780
_cell_measurement_temperature 120(2)
_cell_measurement_theta_max 72.5620
_cell_measurement_theta_min 4.6580
_cell_volume 2172.22(9)
_computing_cell_refinement 'CrysAlisPro 1.171.43.63a (Rigaku OD, 2023)'
_computing_data_collection 'CrysAlisPro system (CCD 41.123a (release 20-01-2022))'
_computing_data_reduction 'CrysAlisPro 1.171.43.63a (Rigaku OD, 2023)'
_computing_molecular_graphics 'Olex2 1.5 (Dolomanov et al., 2009)'
_computing_publication_material 'Olex2 1.5 (Dolomanov et al., 2009)'
_computing_structure_refinement 'SHELXL 2018/3 (Sheldrick, 2015)'
_computing_structure_solution 'SHELXT 2018/2 (Sheldrick, 2018)'
_diffrn_ambient_environment N~2~
_diffrn_ambient_temperature 120.15
_diffrn_crystal_treatment 'flash frozen in gaseous N2'
_diffrn_detector 'CCD area detector'
_diffrn_detector_area_resol_mean 4.2207
_diffrn_detector_type 'Agilent Diffraction Titan S2 detector'
_diffrn_measured_fraction_theta_full 0.999
_diffrn_measured_fraction_theta_max 0.983
_diffrn_measurement_details
;
List of Runs (angles in degrees, time in seconds):

  # Type    Start    End  Width  t~exp~   \w     \q     \k     \f   Frames
#--------------------------------------------------------------------------
  1  \w    -89.00  -8.00   1.00    1.50    --  -42.12 125.00-150.00   81
  2  \w     -5.00  27.00   1.00    1.50    --  -42.12  19.00  90.00   32
  3  \w    -15.00  29.00   1.00    1.50    --  -42.12  38.00 120.00   44
  4  \w     28.00  55.00   1.00    1.50    --   42.12  38.00  30.00   27
  5  \w     11.00  36.00   1.00    1.50    --   42.12  76.00-127.00   25
  6  \w     11.00  42.00   1.00    1.50    --   42.12  81.00 112.53   31
  7  \w     18.00  46.00   1.00    1.50    --   42.12  57.00 -90.00   28
  8  \w      9.00  42.00   1.00    1.50    --   42.12  82.00 160.87   33
  9  \w     22.00  57.00   1.00    1.50    --   42.12  38.00-150.00   35
 10  \w     12.00  41.00   1.00    1.50    --   42.12  81.00 -75.84   29
 11  \w     53.00 111.00   1.00    1.50    --   42.12  69.00  87.68   58
 12  \w     13.00 106.00   1.00    1.50    --   42.12  68.00 -26.77   93
 13  \w     19.00  60.00   1.00    1.50    --   42.12  57.00  60.00   41
 14  \w     11.00  79.00   1.00    1.50    --   42.12 -99.00 120.00   68
 15  \w    -34.00  48.00   1.00    1.50    --   42.12 -19.00 -60.00   82
 16  \w     12.00  39.00   1.00    1.50    --   42.12  80.00  13.17   27
 17  \w     78.00 113.00   1.00    1.50    --   42.12  38.00  30.00   35
 18  \w     64.00  93.00   1.00    1.50    --   42.12  57.00 -90.00   29
 19  \w     13.00  39.00   1.00    1.50    --   42.12  69.00  87.68   26
 20  \w     74.00 164.00   1.00    6.00    --  101.44  63.00 -84.81   90
 21  \w     28.00 109.00   1.00    6.00    --  101.44-110.00 -65.78   81
 22  \w     76.00 102.00   1.00    6.00    --  101.44  57.00  84.67   26
 23  \w     74.00 102.00   1.00    6.00    --  101.44  63.00-140.58   28
 24  \w    130.00 156.00   1.00    6.00    --  101.44  54.00 144.60   26
 25  \w     83.00 113.00   1.00    6.00    --  101.44-125.00-150.00   30
 26  \w    107.00 171.00   1.00    6.00    --  101.44  63.00-140.58   64
 27  \w     75.00 118.00   1.00    6.00    --  101.44  60.00 104.94   43
 28  \w     29.00  90.00   1.00    6.00    --  101.44-125.00 -90.00   61
 29  \w     74.00 168.00   1.00    6.00    --  101.44  68.00 179.26   94
 30  \w     27.00 102.00   1.00    6.00    --  101.44 -77.00   0.00   75
 31  \w     77.00 105.00   1.00    6.00    --  101.44  54.00 144.60   28
 32  \w     73.00 172.00   1.00    6.00    --  101.44  68.00 -21.26   99
 33  \w    113.00 172.00   1.00    6.00    --  101.44  64.00  64.73   59
 34  \w     73.00 127.00   1.00    6.00    --  101.44  66.00-101.39   54
 35  \w     74.00 100.00   1.00    6.00    --  101.44  64.00  64.73   26
 36  \w     75.00 102.00   1.00    6.00    --  101.44  61.00-120.00   27
 37  \w     75.00 100.00   1.00    6.00    --  101.44  64.00 -77.90   25
 38  \w     78.00 114.00   1.00    6.00    --  101.44  45.00-177.33   36
 39  \w     21.00 107.00   1.00    6.00    --  101.44 -94.00 -30.00   86
 40  \w     75.00 101.00   1.00    6.00    --  101.44  61.00 -30.00   26
 41  \w     75.00 101.00   1.00    6.00    --  101.44  61.00 -60.00   26
 42  \w     76.00 101.00   1.00    6.00    --  101.44  61.00 150.00   25
 43  \w     76.00 133.00   1.00    6.00    --  101.44  61.00  30.00   57
 44  \w    148.00 173.00   1.00    6.00    --  101.44  70.00-170.79   25
 45  \w     30.00 111.00   1.00    6.00    --  101.44-125.00 150.00   81
 46  \w     72.00  98.00   1.00    6.00    --  101.44  70.00-170.79   26
 47  \w     74.00 100.00   1.00    6.00    --  101.44  62.00  17.02   26
 48  \w     32.00  91.00   1.00    6.00    --  101.44 -61.00 120.00   59
 49  \w     74.00 100.00   1.00    6.00    --  101.44  64.00   1.44   26
 50  \w     75.00 101.00   1.00    6.00    --  101.44  61.00-180.00   26
 51  \w     75.00 171.00   1.00    6.00    --  101.44  61.00 120.00   96
 52  \w     74.00 141.00   1.00    6.00    --  101.44  62.00  47.86   67
 53  \w     75.00 101.00   1.00    6.00    --  101.44  61.00  90.00   26
 54  \w     76.00 101.00   1.00    6.00    --  101.44  61.00-150.00   25
 55  \w     73.00 166.00   1.00    6.00    --  101.44  68.00 -49.41   93
;
_diffrn_measurement_device '\k-geometry diffractometer'
_diffrn_measurement_device_type 'SuperNova, Titan S2'
_diffrn_measurement_method '\w scans'
_diffrn_measurement_specimen_support 'MiTeGen micromount'
_diffrn_orient_matrix_type 'CrysAlisPro convention (1999,Acta A55,543-557)'
_diffrn_orient_matrix_UB_11 -0.0231696000
_diffrn_orient_matrix_UB_12 0.1247502000
_diffrn_orient_matrix_UB_13 -0.0303446000
_diffrn_orient_matrix_UB_21 -0.0727616000
_diffrn_orient_matrix_UB_22 -0.0223460000
_diffrn_orient_matrix_UB_23 0.1000373000
_diffrn_orient_matrix_UB_31 0.0959502000
_diffrn_orient_matrix_UB_32 0.0049054000
_diffrn_orient_matrix_UB_33 0.0550961000
_diffrn_radiation_monochromator mirror
_diffrn_radiation_probe x-ray
_diffrn_radiation_type 'Cu K\a'
_diffrn_radiation_wavelength 1.54184
_diffrn_reflns_av_R_equivalents 0.0254
_diffrn_reflns_av_unetI/netI 0.0201
_diffrn_reflns_Laue_measured_fraction_full 0.999
_diffrn_reflns_Laue_measured_fraction_max 0.983
_diffrn_reflns_limit_h_max 15
_diffrn_reflns_limit_h_min -15
_diffrn_reflns_limit_k_max 16
_diffrn_reflns_limit_k_min -16
_diffrn_reflns_limit_l_max 17
_diffrn_reflns_limit_l_min -17
_diffrn_reflns_number 36898
_diffrn_reflns_point_group_measured_fraction_full 0.999
_diffrn_reflns_point_group_measured_fraction_max 0.983
_diffrn_reflns_theta_full 67.684
_diffrn_reflns_theta_max 72.592
_diffrn_reflns_theta_min 3.390
_diffrn_source 'microfocus sealed tube'
_diffrn_source_type 'Agilent Diffraction microfocus tube'
_exptl_absorpt_coefficient_mu 3.132
_exptl_absorpt_correction_T_max 1.000
_exptl_absorpt_correction_T_min 0.227
_exptl_absorpt_correction_type gaussian
_exptl_absorpt_process_details
;
CrysAlisPro 1.171.43.63a (Rigaku Oxford Diffraction, 2023)
Numerical absorption correction based on gaussian integration over
a multifaceted crystal model
Empirical absorption correction using spherical harmonics,
implemented in SCALE3 ABSPACK scaling algorithm.
;
_exptl_crystal_colour yellow
_exptl_crystal_colour_primary yellow
_exptl_crystal_density_diffrn 1.243
_exptl_crystal_description block
_exptl_crystal_F_000 864
_exptl_crystal_size_max 0.52
_exptl_crystal_size_mid 0.28
_exptl_crystal_size_min 0.09
_refine_diff_density_max 0.293
_refine_diff_density_min -0.351
_refine_diff_density_rms 0.040
_refine_ls_extinction_method none
_refine_ls_goodness_of_fit_ref 1.088
_refine_ls_hydrogen_treatment constr
_refine_ls_matrix_type full
_refine_ls_number_parameters 534
_refine_ls_number_reflns 8472
_refine_ls_number_restraints 0
_refine_ls_restrained_S_all 1.088
_refine_ls_R_factor_all 0.0327
_refine_ls_R_factor_gt 0.0317
_refine_ls_shift/su_max 0.002
_refine_ls_shift/su_mean 0.000
_refine_ls_structure_factor_coef Fsqd
_refine_ls_weighting_details 'w=1/[\s^2^(Fo^2^)+(0.0505P)^2^+0.5809P] where P=(Fo^2^+2Fc^2^)/3'
_refine_ls_weighting_scheme calc
_refine_ls_wR_factor_gt 0.0891
_refine_ls_wR_factor_ref 0.0899
_reflns_Friedel_coverage 0.000
_reflns_number_gt 8225
_reflns_number_total 8472
_reflns_threshold_expression 'I > 2\s(I)'
_cod_data_source_file d4sc01286k15.cif
_cod_data_source_block 3Mes_CyH
_cod_depositor_comments 'Adding full bibliography for 1571567--1571581.cif.'
_cod_database_code 1571575
_nottingham_internal_coll_name FENCLS
_nottingham_internal_coll_number 19492
_nottingham_internal_coll_client NTC/DLK
_nottingham_internal_coll_type custom
_nottingham_internal_coll_frame_method '\w scans'
_nottingham_internal_coll_frame_time '6.00, 1.50'
_nottingham_internal_coll_frame_width 1.00
_nottingham_internal_coll_user pczntc
_nottingham_internal_coll_date 18/07/2023
_nottingham_internal_coll_location NOTTS
_nottingham_internal_coll_instrument 'GVA, PL13110002'
_nottingham_internal_process_date 19/07/2023
_nottingham_internal_process_user pczntc
_nottingham_internal_solution_date 04/08/2023
_nottingham_internal_solution_user pczntc
_nottingham_internal_refinement_date 04/08/2023
_nottingham_internal_refinement_user pczntc
_nottingham_internal_self_archive_date 04/08/2023
_nottingham_internal_self_validation_date 04/08/2023
_nottingham_internal_self_validation_user pczntc
_shelx_shelxl_version_number 2018/3
_chemical_oxdiff_formula 'C100 H100 Fe2 O8'
_chemical_oxdiff_usercomment 'FENCLS #19492 GVA-2076 NTC/DLK fomblin oil on micromount'
_shelx_space_group_comment
;
The symmetry employed for this shelxl refinement is uniquely defined
by the following loop, which should always be used as a source of
symmetry information in preference to the above space-group names.
They are only intended as comments.
;
_shelx_estimated_absorpt_t_max 0.766
_shelx_estimated_absorpt_t_min 0.293
_olex2_refinement_description
;
1. Fixed Uiso
 At 1.2 times of:
  All C(H) groups, All C(H,H) groups
 At 1.5 times of:
  All C(H,H,H) groups
2.a Secondary CH2 refined with riding coordinates:
 C51(H51A,H51B), C52(H52A,H52B), C53(H53A,H53B)
2.b Me refined with riding coordinates:
 C40(H40A,H40B,H40C)
2.c Aromatic/amide H refined with riding coordinates:
 C4(H4), C5(H5), C6(H6), C10(H10), C12(H12), C19(H19), C21(H21), C29(H29),
 C30(H30), C31(H31), C35(H35), C37(H37), C44(H44), C46(H46)
2.d Idealised Me refined as rotating group:
 C14(H14A,H14B,H14C), C15(H15A,H15B,H15C), C16(H16A,H16B,H16C), C23(H23A,H23B,
 H23C), C24(H24A,H24B,H24C), C25(H25A,H25B,H25C), C39(H39A,H39B,H39C), C41(H41A,
 H41B,H41C), C48(H48A,H48B,H48C), C49(H49A,H49B,H49C), C50(H50A,H50B,H50C)
;
_olex2_exptl_crystal_mounting_method 'in fomblin film on a micromount'
_olex2_submission_special_instructions 'No special instructions were received'
_oxdiff_exptl_absorpt_empirical_details
;
Empirical correction (ABSPACK) includes:
- Absorption correction using spherical harmonics
- Frame scaling
;
_oxdiff_exptl_absorpt_empirical_full_max 1.405
_oxdiff_exptl_absorpt_empirical_full_min 0.837

loop_
_space_group_symop_operation_xyz
'x, y, z'
'-x, -y, -z'

loop_
_atom_site_label
_atom_site_type_symbol
_atom_site_fract_x
_atom_site_fract_y
_atom_site_fract_z
_atom_site_U_iso_or_equiv
_atom_site_adp_type
_atom_site_occupancy
_atom_site_site_symmetry_order
_atom_site_calc_flag
_atom_site_refinement_flags_posn
_atom_site_refinement_flags_adp
_atom_site_refinement_flags_occupancy
_atom_site_disorder_assembly
_atom_site_disorder_group
Fe1 Fe 0.41919(2) 0.56213(2) 0.61616(2) 0.02217(7) Uani 1 1 d . . . . .
O1 O 0.26408(8) 0.54604(10) 0.70177(8) 0.0324(2) Uani 1 1 d . . . . .
O2 O 0.40350(8) 0.59512(10) 0.74564(8) 0.0323(2) Uani 1 1 d . . . . .
O3 O 0.37095(8) 0.59780(8) 0.48211(7) 0.0259(2) Uani 1 1 d . . . . .
O4 O 0.44857(8) 0.53186(8) 0.36751(8) 0.0253(2) Uani 1 1 d . . . . .
C1 C 0.30711(10) 0.56908(10) 0.76499(10) 0.0191(3) Uani 1 1 d . . . . .
C2 C 0.25108(10) 0.56256(10) 0.86584(10) 0.0198(3) Uani 1 1 d . . . . .
C3 C 0.24742(11) 0.45937(10) 0.94744(10) 0.0209(3) Uani 1 1 d . . . . .
C4 C 0.20354(12) 0.45357(11) 1.04372(10) 0.0257(3) Uani 1 1 d . . . . .
H4 H 0.201068 0.384194 1.099558 0.031 Uiso 1 1 calc R U . . .
C5 C 0.16340(13) 0.54742(12) 1.05936(11) 0.0296(3) Uani 1 1 d . . . . .
H5 H 0.135385 0.542709 1.125850 0.036 Uiso 1 1 calc R U . . .
C6 C 0.16436(12) 0.64849(12) 0.97724(11) 0.0279(3) Uani 1 1 d . . . . .
H6 H 0.135138 0.712469 0.987842 0.033 Uiso 1 1 calc R U . . .
C7 C 0.20750(11) 0.65779(10) 0.87931(10) 0.0218(3) Uani 1 1 d . . . . .
C8 C 0.28687(11) 0.35569(10) 0.93292(10) 0.0210(3) Uani 1 1 d . . . . .
C9 C 0.21648(11) 0.29807(11) 0.90578(10) 0.0241(3) Uani 1 1 d . . . . .
C10 C 0.25269(12) 0.19931(11) 0.89602(11) 0.0269(3) Uani 1 1 d . . . . .
H10 H 0.204885 0.159816 0.878094 0.032 Uiso 1 1 calc R U . . .
C11 C 0.35605(13) 0.15726(11) 0.91168(11) 0.0275(3) Uani 1 1 d . . . . .
C12 C 0.42452(12) 0.21566(11) 0.93881(11) 0.0276(3) Uani 1 1 d . . . . .
H12 H 0.495448 0.187034 0.950889 0.033 Uiso 1 1 calc R U . . .
C13 C 0.39213(11) 0.31514(11) 0.94885(10) 0.0240(3) Uani 1 1 d . . . . .
C14 C 0.10467(13) 0.34329(13) 0.88445(13) 0.0339(3) Uani 1 1 d . . . . .
H14A H 0.067545 0.351929 0.945567 0.051 Uiso 1 1 calc R U . . .
H14B H 0.067073 0.292410 0.866820 0.051 Uiso 1 1 calc R U . . .
H14C H 0.106483 0.415026 0.827051 0.051 Uiso 1 1 calc R U . . .
C15 C 0.39369(15) 0.05187(12) 0.89686(13) 0.0368(4) Uani 1 1 d . . . . .
H15A H 0.396289 -0.008971 0.963926 0.055 Uiso 1 1 calc R U . . .
H15B H 0.464896 0.060376 0.860173 0.055 Uiso 1 1 calc R U . . .
H15C H 0.344262 0.035977 0.856881 0.055 Uiso 1 1 calc R U . . .
C16 C 0.46907(12) 0.37920(12) 0.97456(12) 0.0304(3) Uani 1 1 d . . . . .
H16A H 0.444271 0.384684 1.040436 0.046 Uiso 1 1 calc R U . . .
H16B H 0.473213 0.453233 0.920760 0.046 Uiso 1 1 calc R U . . .
H16C H 0.539676 0.341280 0.979189 0.046 Uiso 1 1 calc R U . . .
C17 C 0.19925(11) 0.76730(10) 0.79172(10) 0.0214(3) Uani 1 1 d . . . . .
C18 C 0.27850(11) 0.84296(11) 0.76661(11) 0.0243(3) Uani 1 1 d . . . . .
C19 C 0.26469(13) 0.94644(11) 0.68840(12) 0.0290(3) Uani 1 1 d . . . . .
H19 H 0.318908 0.997525 0.670466 0.035 Uiso 1 1 calc R U . . .
C20 C 0.17341(13) 0.97637(11) 0.63621(12) 0.0307(3) Uani 1 1 d . . . . .
C21 C 0.09572(12) 0.90048(11) 0.66257(12) 0.0280(3) Uani 1 1 d . . . . .
H21 H 0.032806 0.920259 0.627703 0.034 Uiso 1 1 calc R U . . .
C22 C 0.10754(11) 0.79561(11) 0.73912(11) 0.0245(3) Uani 1 1 d . . . . .
C23 C 0.37658(13) 0.81455(12) 0.82402(12) 0.0305(3) Uani 1 1 d . . . . .
H23A H 0.357176 0.809907 0.894334 0.046 Uiso 1 1 calc R U . . .
H23B H 0.427907 0.871722 0.789528 0.046 Uiso 1 1 calc R U . . .
H23C H 0.408545 0.743511 0.825603 0.046 Uiso 1 1 calc R U . . .
C24 C 0.15899(18) 1.08956(13) 0.55319(16) 0.0480(5) Uani 1 1 d . . . . .
H24A H 0.130174 1.141750 0.584446 0.072 Uiso 1 1 calc R U . . .
H24B H 0.109540 1.087019 0.506166 0.072 Uiso 1 1 calc R U . . .
H24C H 0.227914 1.113295 0.515127 0.072 Uiso 1 1 calc R U . . .
C25 C 0.02176(13) 0.71439(13) 0.76408(13) 0.0348(3) Uani 1 1 d . . . . .
H25A H 0.051948 0.648486 0.752992 0.052 Uiso 1 1 calc R U . . .
H25B H -0.035810 0.748188 0.719509 0.052 Uiso 1 1 calc R U . . .
H25C H -0.006455 0.693857 0.835933 0.052 Uiso 1 1 calc R U . . .
C26 C 0.36800(10) 0.55931(10) 0.41403(9) 0.0192(3) Uani 1 1 d . . . . .
C27 C 0.25970(10) 0.54370(10) 0.38951(9) 0.0194(2) Uani 1 1 d . . . . .
C28 C 0.18483(10) 0.63197(10) 0.35302(10) 0.0206(3) Uani 1 1 d . . . . .
C29 C 0.08411(11) 0.61028(12) 0.33751(11) 0.0264(3) Uani 1 1 d . . . . .
H29 H 0.033108 0.669595 0.312007 0.032 Uiso 1 1 calc R U . . .
C30 C 0.05678(12) 0.50359(12) 0.35862(12) 0.0299(3) Uani 1 1 d . . . . .
H30 H -0.012617 0.490048 0.348725 0.036 Uiso 1 1 calc R U . . .
C31 C 0.13171(12) 0.41705(11) 0.39425(11) 0.0272(3) Uani 1 1 d . . . . .
H31 H 0.113333 0.344130 0.408266 0.033 Uiso 1 1 calc R U . . .
C32 C 0.23323(11) 0.43558(10) 0.40970(10) 0.0216(3) Uani 1 1 d . . . . .
C33 C 0.21024(10) 0.74966(10) 0.32309(10) 0.0203(3) Uani 1 1 d . . . . .
C34 C 0.17305(11) 0.80599(11) 0.38703(11) 0.0242(3) Uani 1 1 d . . . . .
C35 C 0.18870(12) 0.91834(12) 0.35215(12) 0.0287(3) Uani 1 1 d . . . . .
H35 H 0.162608 0.957136 0.394755 0.034 Uiso 1 1 calc R U . . .
C36 C 0.24144(12) 0.97519(11) 0.25676(12) 0.0299(3) Uani 1 1 d . . . . .
C37 C 0.27979(12) 0.91721(12) 0.19598(11) 0.0283(3) Uani 1 1 d . . . . .
H37 H 0.317410 0.954718 0.131328 0.034 Uiso 1 1 calc R U . . .
C38 C 0.26451(11) 0.80461(11) 0.22743(11) 0.0236(3) Uani 1 1 d . . . . .
C39 C 0.11894(14) 0.74579(13) 0.49208(12) 0.0346(3) Uani 1 1 d . . . . .
H39A H 0.053775 0.715288 0.485636 0.052 Uiso 1 1 calc R U . . .
H39B H 0.100907 0.797012 0.526858 0.052 Uiso 1 1 calc R U . . .
H39C H 0.166906 0.685887 0.532134 0.052 Uiso 1 1 calc R U . . .
C40 C 0.25644(17) 1.09743(13) 0.21991(16) 0.0468(4) Uani 1 1 d . . . . .
H40A H 0.224492 1.124506 0.272464 0.070 Uiso 1 1 calc R U . . .
H40B H 0.332631 1.110680 0.207046 0.070 Uiso 1 1 calc R U . . .
H40C H 0.221893 1.136256 0.156369 0.070 Uiso 1 1 calc R U . . .
C41 C 0.30404(13) 0.74438(13) 0.15812(11) 0.0319(3) Uani 1 1 d . . . . .
H41A H 0.369137 0.700160 0.182346 0.048 Uiso 1 1 calc R U . . .
H41B H 0.319262 0.797825 0.087975 0.048 Uiso 1 1 calc R U . . .
H41C H 0.249405 0.696038 0.159021 0.048 Uiso 1 1 calc R U . . .
C42 C 0.31309(11) 0.34192(10) 0.45054(10) 0.0223(3) Uani 1 1 d . . . . .
C43 C 0.37393(11) 0.30049(11) 0.38327(11) 0.0235(3) Uani 1 1 d . . . . .
C44 C 0.45340(12) 0.21882(12) 0.42129(12) 0.0306(3) Uani 1 1 d . . . . .
H44 H 0.494721 0.190355 0.376027 0.037 Uiso 1 1 calc R U . . .
C45 C 0.47367(13) 0.17795(12) 0.52403(13) 0.0353(4) Uani 1 1 d . . . . .
C46 C 0.41156(14) 0.21889(12) 0.58919(12) 0.0354(4) Uani 1 1 d . . . . .
H46 H 0.424555 0.191008 0.659524 0.042 Uiso 1 1 calc R U . . .
C47 C 0.33029(13) 0.29996(11) 0.55491(11) 0.0294(3) Uani 1 1 d . . . . .
C48 C 0.35495(13) 0.34455(12) 0.27144(11) 0.0289(3) Uani 1 1 d . . . . .
H48A H 0.281644 0.332146 0.264628 0.043 Uiso 1 1 calc R U . . .
H48B H 0.404519 0.306531 0.236259 0.043 Uiso 1 1 calc R U . . .
H48C H 0.366345 0.423652 0.240640 0.043 Uiso 1 1 calc R U . . .
C49 C 0.56177(17) 0.09124(17) 0.56302(19) 0.0576(6) Uani 1 1 d . . . . .
H49A H 0.533045 0.018012 0.588247 0.086 Uiso 1 1 calc R U . . .
H49B H 0.592018 0.101207 0.619000 0.086 Uiso 1 1 calc R U . . .
H49C H 0.617460 0.098189 0.507134 0.086 Uiso 1 1 calc R U . . .
C50 C 0.26089(18) 0.33719(14) 0.62984(12) 0.0447(4) Uani 1 1 d . . . . .
H50A H 0.237152 0.414482 0.595348 0.067 Uiso 1 1 calc R U . . .
H50B H 0.301470 0.329543 0.687043 0.067 Uiso 1 1 calc R U . . .
H50C H 0.198804 0.291837 0.655993 0.067 Uiso 1 1 calc R U . . .
C51 C 0.08128(15) 0.91126(15) 0.03512(14) 0.0423(4) Uani 1 1 d . . . . .
H51A H 0.100427 0.831724 0.069045 0.051 Uiso 1 1 calc R U . . .
H51B H 0.148024 0.951015 0.013802 0.051 Uiso 1 1 calc R U . . .
C52 C 0.02418(16) 0.93070(14) -0.06017(14) 0.0414(4) Uani 1 1 d . . . . .
H52A H 0.073159 0.908979 -0.109466 0.050 Uiso 1 1 calc R U . . .
H52B H -0.037913 0.884014 -0.040130 0.050 Uiso 1 1 calc R U . . .
C53 C -0.01294(13) 1.05013(13) -0.11129(13) 0.0344(3) Uani 1 1 d . . . . .
H53A H -0.054617 1.059043 -0.168973 0.041 Uiso 1 1 calc R U . . .
H53B H 0.049602 1.096013 -0.139406 0.041 Uiso 1 1 calc R U . . .

loop_
_atom_site_aniso_label
_atom_site_aniso_U_11
_atom_site_aniso_U_22
_atom_site_aniso_U_33
_atom_site_aniso_U_23
_atom_site_aniso_U_13
_atom_site_aniso_U_12
Fe1 0.02187(12) 0.02827(12) 0.01820(11) -0.01214(9) -0.00157(8) 0.00418(8)
O1 0.0284(5) 0.0493(6) 0.0265(5) -0.0223(5) 0.0027(4) -0.0077(5)
O2 0.0277(5) 0.0481(6) 0.0301(5) -0.0255(5) 0.0063(4) -0.0103(5)
O3 0.0310(5) 0.0268(5) 0.0216(5) -0.0101(4) -0.0053(4) -0.0015(4)
O4 0.0213(5) 0.0228(5) 0.0297(5) -0.0095(4) 0.0010(4) 0.0014(4)
C1 0.0250(6) 0.0117(5) 0.0206(6) -0.0067(5) -0.0015(5) 0.0014(5)
C2 0.0227(6) 0.0177(6) 0.0198(6) -0.0083(5) -0.0009(5) -0.0010(5)
C3 0.0231(6) 0.0185(6) 0.0211(6) -0.0078(5) -0.0013(5) -0.0015(5)
C4 0.0320(7) 0.0221(6) 0.0195(6) -0.0047(5) 0.0004(5) -0.0021(5)
C5 0.0381(8) 0.0303(7) 0.0197(6) -0.0112(6) 0.0044(6) -0.0002(6)
C6 0.0363(8) 0.0229(7) 0.0259(7) -0.0135(6) 0.0031(6) 0.0022(6)
C7 0.0264(7) 0.0178(6) 0.0213(6) -0.0084(5) 0.0002(5) -0.0001(5)
C8 0.0286(7) 0.0151(6) 0.0161(6) -0.0032(5) 0.0009(5) -0.0022(5)
C9 0.0299(7) 0.0192(6) 0.0206(6) -0.0049(5) -0.0004(5) -0.0035(5)
C10 0.0380(8) 0.0186(6) 0.0234(7) -0.0067(5) -0.0009(6) -0.0071(5)
C11 0.0407(8) 0.0154(6) 0.0227(7) -0.0048(5) 0.0026(6) -0.0018(5)
C12 0.0293(7) 0.0201(6) 0.0295(7) -0.0065(5) -0.0011(6) 0.0030(5)
C13 0.0290(7) 0.0186(6) 0.0217(6) -0.0049(5) -0.0013(5) -0.0014(5)
C14 0.0319(8) 0.0276(7) 0.0430(9) -0.0127(7) -0.0082(7) -0.0029(6)
C15 0.0519(10) 0.0195(7) 0.0376(8) -0.0117(6) 0.0018(7) 0.0011(6)
C16 0.0311(8) 0.0262(7) 0.0353(8) -0.0124(6) -0.0081(6) 0.0010(6)
C17 0.0279(7) 0.0159(6) 0.0215(6) -0.0099(5) 0.0015(5) 0.0019(5)
C18 0.0297(7) 0.0191(6) 0.0263(7) -0.0117(5) -0.0028(5) 0.0014(5)
C19 0.0367(8) 0.0177(6) 0.0330(8) -0.0091(6) -0.0041(6) -0.0044(5)
C20 0.0421(9) 0.0176(6) 0.0323(8) -0.0083(6) -0.0095(6) 0.0012(6)
C21 0.0319(8) 0.0221(7) 0.0324(7) -0.0122(6) -0.0101(6) 0.0040(5)
C22 0.0284(7) 0.0203(6) 0.0266(7) -0.0118(5) -0.0003(5) 0.0004(5)
C23 0.0344(8) 0.0239(7) 0.0355(8) -0.0129(6) -0.0079(6) 0.0006(6)
C24 0.0660(12) 0.0200(7) 0.0523(11) -0.0021(7) -0.0253(9) -0.0028(7)
C25 0.0309(8) 0.0314(8) 0.0401(9) -0.0104(7) -0.0032(6) -0.0073(6)
C26 0.0243(6) 0.0126(5) 0.0171(6) -0.0022(5) -0.0010(5) -0.0004(5)
C27 0.0221(6) 0.0184(6) 0.0171(6) -0.0067(5) 0.0012(5) -0.0027(5)
C28 0.0217(6) 0.0196(6) 0.0196(6) -0.0071(5) 0.0015(5) -0.0020(5)
C29 0.0222(7) 0.0248(7) 0.0312(7) -0.0096(6) -0.0030(5) -0.0002(5)
C30 0.0237(7) 0.0310(7) 0.0357(8) -0.0123(6) -0.0027(6) -0.0074(6)
C31 0.0301(7) 0.0216(6) 0.0299(7) -0.0093(6) 0.0006(6) -0.0086(5)
C32 0.0278(7) 0.0182(6) 0.0178(6) -0.0063(5) 0.0017(5) -0.0039(5)
C33 0.0183(6) 0.0187(6) 0.0233(6) -0.0073(5) -0.0040(5) 0.0009(5)
C34 0.0227(6) 0.0232(6) 0.0269(7) -0.0104(5) -0.0021(5) 0.0016(5)
C35 0.0309(7) 0.0236(7) 0.0359(8) -0.0162(6) -0.0050(6) 0.0023(6)
C36 0.0321(8) 0.0190(6) 0.0376(8) -0.0076(6) -0.0100(6) -0.0016(5)
C37 0.0305(7) 0.0232(7) 0.0260(7) -0.0031(5) -0.0025(6) -0.0050(5)
C38 0.0232(7) 0.0219(6) 0.0242(7) -0.0068(5) -0.0030(5) -0.0011(5)
C39 0.0392(9) 0.0326(8) 0.0315(8) -0.0150(6) 0.0081(6) -0.0018(6)
C40 0.0611(12) 0.0209(8) 0.0551(11) -0.0101(7) -0.0054(9) -0.0067(7)
C41 0.0377(8) 0.0302(7) 0.0247(7) -0.0093(6) 0.0046(6) -0.0022(6)
C42 0.0293(7) 0.0152(6) 0.0213(6) -0.0046(5) -0.0028(5) -0.0060(5)
C43 0.0281(7) 0.0166(6) 0.0248(7) -0.0060(5) -0.0032(5) -0.0041(5)
C44 0.0306(8) 0.0210(7) 0.0365(8) -0.0074(6) -0.0022(6) -0.0005(6)
C45 0.0345(8) 0.0211(7) 0.0427(9) -0.0006(6) -0.0141(7) -0.0036(6)
C46 0.0501(10) 0.0240(7) 0.0271(7) 0.0010(6) -0.0160(7) -0.0099(6)
C47 0.0462(9) 0.0183(6) 0.0213(7) -0.0032(5) -0.0030(6) -0.0100(6)
C48 0.0361(8) 0.0273(7) 0.0245(7) -0.0115(6) -0.0025(6) -0.0004(6)
C49 0.0465(11) 0.0415(10) 0.0686(14) -0.0005(9) -0.0247(10) 0.0084(8)
C50 0.0796(14) 0.0315(8) 0.0212(7) -0.0089(6) 0.0028(8) -0.0083(8)
C51 0.0484(10) 0.0384(9) 0.0466(10) -0.0241(8) -0.0156(8) 0.0152(7)
C52 0.0521(10) 0.0376(9) 0.0439(9) -0.0264(8) -0.0118(8) 0.0095(7)
C53 0.0358(8) 0.0343(8) 0.0376(8) -0.0174(7) -0.0083(7) -0.0014(6)

loop_
_atom_type_symbol
_atom_type_description
_atom_type_scat_dispersion_real
_atom_type_scat_dispersion_imag
_atom_type_scat_source
C C 0.0181 0.0091 'International Tables Vol C Tables 4.2.6.8 and 6.1.1.4'
H H 0.0000 0.0000 'International Tables Vol C Tables 4.2.6.8 and 6.1.1.4'
Fe Fe -1.1336 3.1974 'International Tables Vol C Tables 4.2.6.8 and 6.1.1.4'
O O 0.0492 0.0322 'International Tables Vol C Tables 4.2.6.8 and 6.1.1.4'

loop_
_exptl_crystal_face_index_h
_exptl_crystal_face_index_k
_exptl_crystal_face_index_l
_exptl_crystal_face_perp_dist
0 -4 -9 0.2738
-2 3 9 0.1991
8 0 0 0.0227
-8 0 0 0.0707
0 -8 0 0.1378
-7 0 -6 0.2135
3 7 -1 0.1018
-2 -7 1 0.1273
3 -1 8 0.1414
-1 2 -8 0.2074

loop_
_geom_angle_atom_site_label_1
_geom_angle_atom_site_label_2
_geom_angle_atom_site_label_3
_geom_angle
_geom_angle_site_symmetry_1
_geom_angle_site_symmetry_3
_geom_angle_publ_flag
O1 Fe1 C1 30.78(4) . . ?
O2 Fe1 O1 62.12(4) . . ?
O2 Fe1 C1 31.41(4) . . ?
O3 Fe1 O1 97.63(4) . . ?
O3 Fe1 O2 146.57(5) . . ?
O3 Fe1 O4 110.47(4) . 2_666 ?
O3 Fe1 C1 124.99(4) . . ?
O4 Fe1 O1 134.13(4) 2_666 . ?
O4 Fe1 O2 102.26(4) 2_666 . ?
O4 Fe1 C1 120.89(4) 2_666 . ?
C1 O1 Fe1 86.45(8) . . ?
C1 O2 Fe1 91.88(8) . . ?
C26 O3 Fe1 142.30(9) . . ?
C26 O4 Fe1 144.80(9) . 2_666 ?
O1 C1 Fe1 62.77(7) . . ?
O1 C1 O2 119.28(12) . . ?
O1 C1 C2 122.66(12) . . ?
O2 C1 Fe1 56.71(7) . . ?
O2 C1 C2 118.01(12) . . ?
C2 C1 Fe1 171.38(9) . . ?
C3 C2 C1 118.31(11) . . ?
C7 C2 C1 120.65(11) . . ?
C7 C2 C3 120.99(12) . . ?
C2 C3 C8 121.79(11) . . ?
C4 C3 C2 118.84(12) . . ?
C4 C3 C8 119.35(12) . . ?
C3 C4 H4 119.5 . . ?
C5 C4 C3 120.96(13) . . ?
C5 C4 H4 119.5 . . ?
C4 C5 H5 120.2 . . ?
C4 C5 C6 119.58(13) . . ?
C6 C5 H5 120.2 . . ?
C5 C6 H6 119.4 . . ?
C5 C6 C7 121.20(13) . . ?
C7 C6 H6 119.4 . . ?
C2 C7 C17 122.51(12) . . ?
C6 C7 C2 118.34(12) . . ?
C6 C7 C17 119.04(12) . . ?
C9 C8 C3 119.18(12) . . ?
C9 C8 C13 120.32(12) . . ?
C13 C8 C3 120.47(12) . . ?
C8 C9 C14 120.65(12) . . ?
C10 C9 C8 118.91(13) . . ?
C10 C9 C14 120.42(13) . . ?
C9 C10 H10 119.0 . . ?
C11 C10 C9 121.93(14) . . ?
C11 C10 H10 119.0 . . ?
C10 C11 C12 118.19(13) . . ?
C10 C11 C15 120.51(14) . . ?
C12 C11 C15 121.28(14) . . ?
C11 C12 H12 119.0 . . ?
C11 C12 C13 121.94(14) . . ?
C13 C12 H12 119.0 . . ?
C8 C13 C16 120.33(12) . . ?
C12 C13 C8 118.69(13) . . ?
C12 C13 C16 120.98(13) . . ?
C9 C14 H14A 109.5 . . ?
C9 C14 H14B 109.5 . . ?
C9 C14 H14C 109.5 . . ?
H14A C14 H14B 109.5 . . ?
H14A C14 H14C 109.5 . . ?
H14B C14 H14C 109.5 . . ?
C11 C15 H15A 109.5 . . ?
C11 C15 H15B 109.5 . . ?
C11 C15 H15C 109.5 . . ?
H15A C15 H15B 109.5 . . ?
H15A C15 H15C 109.5 . . ?
H15B C15 H15C 109.5 . . ?
C13 C16 H16A 109.5 . . ?
C13 C16 H16B 109.5 . . ?
C13 C16 H16C 109.5 . . ?
H16A C16 H16B 109.5 . . ?
H16A C16 H16C 109.5 . . ?
H16B C16 H16C 109.5 . . ?
C18 C17 C7 120.98(13) . . ?
C22 C17 C7 118.78(12) . . ?
C22 C17 C18 120.12(12) . . ?
C17 C18 C23 120.73(12) . . ?
C19 C18 C17 119.10(13) . . ?
C19 C18 C23 120.16(13) . . ?
C18 C19 H19 119.3 . . ?
C20 C19 C18 121.50(14) . . ?
C20 C19 H19 119.3 . . ?
C19 C20 C24 120.70(15) . . ?
C21 C20 C19 118.48(13) . . ?
C21 C20 C24 120.81(15) . . ?
C20 C21 H21 119.2 . . ?
C20 C21 C22 121.64(14) . . ?
C22 C21 H21 119.2 . . ?
C17 C22 C25 120.90(13) . . ?
C21 C22 C17 119.14(13) . . ?
C21 C22 C25 119.96(14) . . ?
C18 C23 H23A 109.5 . . ?
C18 C23 H23B 109.5 . . ?
C18 C23 H23C 109.5 . . ?
H23A C23 H23B 109.5 . . ?
H23A C23 H23C 109.5 . . ?
H23B C23 H23C 109.5 . . ?
C20 C24 H24A 109.5 . . ?
C20 C24 H24B 109.5 . . ?
C20 C24 H24C 109.5 . . ?
H24A C24 H24B 109.5 . . ?
H24A C24 H24C 109.5 . . ?
H24B C24 H24C 109.5 . . ?
C22 C25 H25A 109.5 . . ?
C22 C25 H25B 109.5 . . ?
C22 C25 H25C 109.5 . . ?
H25A C25 H25B 109.5 . . ?
H25A C25 H25C 109.5 . . ?
H25B C25 H25C 109.5 . . ?
O3 C26 C27 117.03(11) . . ?
O4 C26 O3 124.44(13) . . ?
O4 C26 C27 118.52(12) . . ?
C28 C27 C26 121.95(11) . . ?
C28 C27 C32 120.39(12) . . ?
C32 C27 C26 117.58(11) . . ?
C27 C28 C33 123.03(12) . . ?
C29 C28 C27 118.69(12) . . ?
C29 C28 C33 118.15(12) . . ?
C28 C29 H29 119.3 . . ?
C30 C29 C28 121.32(13) . . ?
C30 C29 H29 119.3 . . ?
C29 C30 H30 120.3 . . ?
C31 C30 C29 119.44(13) . . ?
C31 C30 H30 120.3 . . ?
C30 C31 H31 119.6 . . ?
C30 C31 C32 120.88(13) . . ?
C32 C31 H31 119.6 . . ?
C27 C32 C42 119.86(12) . . ?
C31 C32 C27 119.28(13) . . ?
C31 C32 C42 120.83(12) . . ?
C34 C33 C28 120.28(12) . . ?
C38 C33 C28 119.08(12) . . ?
C38 C33 C34 120.47(12) . . ?
C33 C34 C39 120.53(12) . . ?
C35 C34 C33 118.76(13) . . ?
C35 C34 C39 120.70(13) . . ?
C34 C35 H35 119.1 . . ?
C36 C35 C34 121.85(13) . . ?
C36 C35 H35 119.1 . . ?
C35 C36 C40 120.97(15) . . ?
C37 C36 C35 118.33(13) . . ?
C37 C36 C40 120.69(15) . . ?
C36 C37 H37 119.2 . . ?
C36 C37 C38 121.67(13) . . ?
C38 C37 H37 119.2 . . ?
C33 C38 C37 118.88(13) . . ?
C33 C38 C41 120.61(12) . . ?
C37 C38 C41 120.50(13) . . ?
C34 C39 H39A 109.5 . . ?
C34 C39 H39B 109.5 . . ?
C34 C39 H39C 109.5 . . ?
H39A C39 H39B 109.5 . . ?
H39A C39 H39C 109.5 . . ?
H39B C39 H39C 109.5 . . ?
C36 C40 H40A 109.5 . . ?
C36 C40 H40B 109.5 . . ?
C36 C40 H40C 109.5 . . ?
H40A C40 H40B 109.5 . . ?
H40A C40 H40C 109.5 . . ?
H40B C40 H40C 109.5 . . ?
C38 C41 H41A 109.5 . . ?
C38 C41 H41B 109.5 . . ?
C38 C41 H41C 109.5 . . ?
H41A C41 H41B 109.5 . . ?
H41A C41 H41C 109.5 . . ?
H41B C41 H41C 109.5 . . ?
C43 C42 C32 119.69(12) . . ?
C43 C42 C47 120.50(13) . . ?
C47 C42 C32 119.73(13) . . ?
C42 C43 C48 120.64(12) . . ?
C44 C43 C42 118.92(13) . . ?
C44 C43 C48 120.43(13) . . ?
C43 C44 H44 119.2 . . ?
C45 C44 C43 121.55(15) . . ?
C45 C44 H44 119.2 . . ?
C44 C45 C49 120.63(18) . . ?
C46 C45 C44 118.47(14) . . ?
C46 C45 C49 120.91(17) . . ?
C45 C46 H46 119.0 . . ?
C45 C46 C47 122.08(14) . . ?
C47 C46 H46 119.0 . . ?
C42 C47 C50 121.44(14) . . ?
C46 C47 C42 118.45(14) . . ?
C46 C47 C50 120.07(14) . . ?
C43 C48 H48A 109.5 . . ?
C43 C48 H48B 109.5 . . ?
C43 C48 H48C 109.5 . . ?
H48A C48 H48B 109.5 . . ?
H48A C48 H48C 109.5 . . ?
H48B C48 H48C 109.5 . . ?
C45 C49 H49A 109.5 . . ?
C45 C49 H49B 109.5 . . ?
C45 C49 H49C 109.5 . . ?
H49A C49 H49B 109.5 . . ?
H49A C49 H49C 109.5 . . ?
H49B C49 H49C 109.5 . . ?
C47 C50 H50A 109.5 . . ?
C47 C50 H50B 109.5 . . ?
C47 C50 H50C 109.5 . . ?
H50A C50 H50B 109.5 . . ?
H50A C50 H50C 109.5 . . ?
H50B C50 H50C 109.5 . . ?
H51A C51 H51B 107.9 . . ?
C52 C51 H51A 109.2 . . ?
C52 C51 H51B 109.2 . . ?
C53 C51 H51A 109.2 2_575 . ?
C53 C51 H51B 109.2 2_575 . ?
C53 C51 C52 112.18(15) 2_575 . ?
C51 C52 H52A 109.4 . . ?
C51 C52 H52B 109.4 . . ?
H52A C52 H52B 108.0 . . ?
C53 C52 C51 111.32(14) . . ?
C53 C52 H52A 109.4 . . ?
C53 C52 H52B 109.4 . . ?
C51 C53 H53A 109.5 2_575 . ?
C51 C53 H53B 109.5 2_575 . ?
C52 C53 C51 110.69(15) . 2_575 ?
C52 C53 H53A 109.5 . . ?
C52 C53 H53B 109.5 . . ?
H53A C53 H53B 108.1 . . ?

loop_
_geom_bond_atom_site_label_1
_geom_bond_atom_site_label_2
_geom_bond_distance
_geom_bond_site_symmetry_2
_geom_bond_publ_flag
Fe1 O1 2.1679(10) . ?
Fe1 O2 2.0351(10) . ?
Fe1 O3 1.9358(10) . ?
Fe1 O4 1.9704(10) 2_666 ?
Fe1 C1 2.4334(13) . ?
O1 C1 1.2478(17) . ?
O2 C1 1.2687(17) . ?
O3 C26 1.2620(16) . ?
O4 C26 1.2531(16) . ?
C1 C2 1.4974(17) . ?
C2 C3 1.4039(18) . ?
C2 C7 1.3994(18) . ?
C3 C4 1.3912(19) . ?
C3 C8 1.4960(17) . ?
C4 H4 0.9500 . ?
C4 C5 1.384(2) . ?
C5 H5 0.9500 . ?
C5 C6 1.389(2) . ?
C6 H6 0.9500 . ?
C6 C7 1.3970(19) . ?
C7 C17 1.5003(18) . ?
C8 C9 1.400(2) . ?
C8 C13 1.400(2) . ?
C9 C10 1.396(2) . ?
C9 C14 1.503(2) . ?
C10 H10 0.9500 . ?
C10 C11 1.382(2) . ?
C11 C12 1.390(2) . ?
C11 C15 1.5141(19) . ?
C12 H12 0.9500 . ?
C12 C13 1.3958(19) . ?
C13 C16 1.509(2) . ?
C14 H14A 0.9800 . ?
C14 H14B 0.9800 . ?
C14 H14C 0.9800 . ?
C15 H15A 0.9800 . ?
C15 H15B 0.9800 . ?
C15 H15C 0.9800 . ?
C16 H16A 0.9800 . ?
C16 H16B 0.9800 . ?
C16 H16C 0.9800 . ?
C17 C18 1.399(2) . ?
C17 C22 1.398(2) . ?
C18 C19 1.3966(19) . ?
C18 C23 1.505(2) . ?
C19 H19 0.9500 . ?
C19 C20 1.390(2) . ?
C20 C21 1.384(2) . ?
C20 C24 1.511(2) . ?
C21 H21 0.9500 . ?
C21 C22 1.396(2) . ?
C22 C25 1.512(2) . ?
C23 H23A 0.9800 . ?
C23 H23B 0.9800 . ?
C23 H23C 0.9800 . ?
C24 H24A 0.9800 . ?
C24 H24B 0.9800 . ?
C24 H24C 0.9800 . ?
C25 H25A 0.9800 . ?
C25 H25B 0.9800 . ?
C25 H25C 0.9800 . ?
C26 C27 1.5057(18) . ?
C27 C28 1.4025(18) . ?
C27 C32 1.4075(18) . ?
C28 C29 1.393(2) . ?
C28 C33 1.4987(18) . ?
C29 H29 0.9500 . ?
C29 C30 1.390(2) . ?
C30 H30 0.9500 . ?
C30 C31 1.387(2) . ?
C31 H31 0.9500 . ?
C31 C32 1.389(2) . ?
C32 C42 1.4957(19) . ?
C33 C34 1.4015(19) . ?
C33 C38 1.3967(19) . ?
C34 C35 1.395(2) . ?
C34 C39 1.505(2) . ?
C35 H35 0.9500 . ?
C35 C36 1.391(2) . ?
C36 C37 1.385(2) . ?
C36 C40 1.514(2) . ?
C37 H37 0.9500 . ?
C37 C38 1.4013(19) . ?
C38 C41 1.509(2) . ?
C39 H39A 0.9800 . ?
C39 H39B 0.9800 . ?
C39 H39C 0.9800 . ?
C40 H40A 0.9800 . ?
C40 H40B 0.9800 . ?
C40 H40C 0.9800 . ?
C41 H41A 0.9800 . ?
C41 H41B 0.9800 . ?
C41 H41C 0.9800 . ?
C42 C43 1.402(2) . ?
C42 C47 1.403(2) . ?
C43 C44 1.393(2) . ?
C43 C48 1.505(2) . ?
C44 H44 0.9500 . ?
C44 C45 1.392(2) . ?
C45 C46 1.382(3) . ?
C45 C49 1.509(2) . ?
C46 H46 0.9500 . ?
C46 C47 1.397(2) . ?
C47 C50 1.503(2) . ?
C48 H48A 0.9800 . ?
C48 H48B 0.9800 . ?
C48 H48C 0.9800 . ?
C49 H49A 0.9800 . ?
C49 H49B 0.9800 . ?
C49 H49C 0.9800 . ?
C50 H50A 0.9800 . ?
C50 H50B 0.9800 . ?
C50 H50C 0.9800 . ?
C51 H51A 0.9900 . ?
C51 H51B 0.9900 . ?
C51 C52 1.533(2) . ?
C51 C53 1.520(2) 2_575 ?
C52 H52A 0.9900 . ?
C52 H52B 0.9900 . ?
C52 C53 1.512(2) . ?
C53 H53A 0.9900 . ?
C53 H53B 0.9900 . ?

loop_
_geom_torsion_atom_site_label_1
_geom_torsion_atom_site_label_2
_geom_torsion_atom_site_label_3
_geom_torsion_atom_site_label_4
_geom_torsion
_geom_torsion_site_symmetry_1
_geom_torsion_site_symmetry_2
_geom_torsion_site_symmetry_3
_geom_torsion_site_symmetry_4
_geom_torsion_publ_flag
Fe1 O1 C1 O2 4.96(12) . . . . ?
Fe1 O1 C1 C2 -172.26(11) . . . . ?
Fe1 O2 C1 O1 -5.27(13) . . . . ?
Fe1 O2 C1 C2 172.08(10) . . . . ?
Fe1 O3 C26 O4 -61.3(2) . . . . ?
Fe1 O3 C26 C27 117.43(14) . . . . ?
Fe1 O4 C26 O3 56.7(2) 2_666 . . . ?
Fe1 O4 C26 C27 -121.97(15) 2_666 . . . ?
O1 C1 C2 C3 81.72(17) . . . . ?
O1 C1 C2 C7 -100.92(16) . . . . ?
O2 C1 C2 C3 -95.53(15) . . . . ?
O2 C1 C2 C7 81.83(17) . . . . ?
O3 C26 C27 C28 60.07(16) . . . . ?
O3 C26 C27 C32 -116.58(13) . . . . ?
O4 C26 C27 C28 -121.14(13) . . . . ?
O4 C26 C27 C32 62.21(16) . . . . ?
C1 C2 C3 C4 174.66(13) . . . . ?
C1 C2 C3 C8 -6.88(19) . . . . ?
C1 C2 C7 C6 -174.47(13) . . . . ?
C1 C2 C7 C17 9.5(2) . . . . ?
C2 C3 C4 C5 0.4(2) . . . . ?
C2 C3 C8 C9 -89.35(16) . . . . ?
C2 C3 C8 C13 92.30(16) . . . . ?
C2 C7 C17 C18 -94.22(17) . . . . ?
C2 C7 C17 C22 89.65(17) . . . . ?
C3 C2 C7 C6 2.8(2) . . . . ?
C3 C2 C7 C17 -173.21(13) . . . . ?
C3 C4 C5 C6 1.7(2) . . . . ?
C3 C8 C9 C10 -177.67(12) . . . . ?
C3 C8 C9 C14 4.10(19) . . . . ?
C3 C8 C13 C12 177.26(12) . . . . ?
C3 C8 C13 C16 -3.77(19) . . . . ?
C4 C3 C8 C9 89.10(16) . . . . ?
C4 C3 C8 C13 -89.25(16) . . . . ?
C4 C5 C6 C7 -1.6(2) . . . . ?
C5 C6 C7 C2 -0.7(2) . . . . ?
C5 C6 C7 C17 175.49(14) . . . . ?
C6 C7 C17 C18 89.78(17) . . . . ?
C6 C7 C17 C22 -86.34(17) . . . . ?
C7 C2 C3 C4 -2.7(2) . . . . ?
C7 C2 C3 C8 175.77(13) . . . . ?
C7 C17 C18 C19 -176.28(12) . . . . ?
C7 C17 C18 C23 2.64(19) . . . . ?
C7 C17 C22 C21 175.29(12) . . . . ?
C7 C17 C22 C25 -4.75(19) . . . . ?
C8 C3 C4 C5 -178.11(14) . . . . ?
C8 C9 C10 C11 -0.4(2) . . . . ?
C9 C8 C13 C12 -1.07(19) . . . . ?
C9 C8 C13 C16 177.90(12) . . . . ?
C9 C10 C11 C12 0.6(2) . . . . ?
C9 C10 C11 C15 -177.88(13) . . . . ?
C10 C11 C12 C13 -1.0(2) . . . . ?
C11 C12 C13 C8 1.3(2) . . . . ?
C11 C12 C13 C16 -177.71(13) . . . . ?
C13 C8 C9 C10 0.68(19) . . . . ?
C13 C8 C9 C14 -177.55(13) . . . . ?
C14 C9 C10 C11 177.78(13) . . . . ?
C15 C11 C12 C13 177.46(13) . . . . ?
C17 C18 C19 C20 1.0(2) . . . . ?
C18 C17 C22 C21 -0.9(2) . . . . ?
C18 C17 C22 C25 179.09(13) . . . . ?
C18 C19 C20 C21 -0.7(2) . . . . ?
C18 C19 C20 C24 178.80(15) . . . . ?
C19 C20 C21 C22 -0.4(2) . . . . ?
C20 C21 C22 C17 1.2(2) . . . . ?
C20 C21 C22 C25 -178.77(14) . . . . ?
C22 C17 C18 C19 -0.2(2) . . . . ?
C22 C17 C18 C23 178.71(12) . . . . ?
C23 C18 C19 C20 -177.91(14) . . . . ?
C24 C20 C21 C22 -179.92(15) . . . . ?
C26 C27 C28 C29 -176.41(12) . . . . ?
C26 C27 C28 C33 7.84(19) . . . . ?
C26 C27 C32 C31 175.95(12) . . . . ?
C26 C27 C32 C42 -2.10(18) . . . . ?
C27 C28 C29 C30 0.8(2) . . . . ?
C27 C28 C33 C34 -105.35(15) . . . . ?
C27 C28 C33 C38 79.38(17) . . . . ?
C27 C32 C42 C43 -98.23(15) . . . . ?
C27 C32 C42 C47 78.57(17) . . . . ?
C28 C27 C32 C31 -0.75(19) . . . . ?
C28 C27 C32 C42 -178.80(12) . . . . ?
C28 C29 C30 C31 -1.1(2) . . . . ?
C28 C33 C34 C35 -173.48(13) . . . . ?
C28 C33 C34 C39 7.6(2) . . . . ?
C28 C33 C38 C37 174.40(12) . . . . ?
C28 C33 C38 C41 -4.3(2) . . . . ?
C29 C28 C33 C34 78.88(17) . . . . ?
C29 C28 C33 C38 -96.39(16) . . . . ?
C29 C30 C31 C32 0.4(2) . . . . ?
C30 C31 C32 C27 0.5(2) . . . . ?
C30 C31 C32 C42 178.50(13) . . . . ?
C31 C32 C42 C43 83.75(17) . . . . ?
C31 C32 C42 C47 -99.45(16) . . . . ?
C32 C27 C28 C29 0.14(19) . . . . ?
C32 C27 C28 C33 -175.60(12) . . . . ?
C32 C42 C43 C44 175.28(12) . . . . ?
C32 C42 C43 C48 -3.84(19) . . . . ?
C32 C42 C47 C46 -174.65(13) . . . . ?
C32 C42 C47 C50 7.7(2) . . . . ?
C33 C28 C29 C30 176.73(13) . . . . ?
C33 C34 C35 C36 -1.0(2) . . . . ?
C34 C33 C38 C37 -0.9(2) . . . . ?
C34 C33 C38 C41 -179.61(13) . . . . ?
C34 C35 C36 C37 -0.5(2) . . . . ?
C34 C35 C36 C40 179.28(15) . . . . ?
C35 C36 C37 C38 1.4(2) . . . . ?
C36 C37 C38 C33 -0.8(2) . . . . ?
C36 C37 C38 C41 177.99(14) . . . . ?
C38 C33 C34 C35 1.7(2) . . . . ?
C38 C33 C34 C39 -177.22(13) . . . . ?
C39 C34 C35 C36 177.92(14) . . . . ?
C40 C36 C37 C38 -178.38(15) . . . . ?
C42 C43 C44 C45 -0.2(2) . . . . ?
C43 C42 C47 C46 2.1(2) . . . . ?
C43 C42 C47 C50 -175.50(14) . . . . ?
C43 C44 C45 C46 1.1(2) . . . . ?
C43 C44 C45 C49 -178.65(15) . . . . ?
C44 C45 C46 C47 -0.5(2) . . . . ?
C45 C46 C47 C42 -1.1(2) . . . . ?
C45 C46 C47 C50 176.52(15) . . . . ?
C47 C42 C43 C44 -1.5(2) . . . . ?
C47 C42 C43 C48 179.39(13) . . . . ?
C48 C43 C44 C45 178.96(13) . . . . ?
C49 C45 C46 C47 179.31(16) . . . . ?
C51 C52 C53 C51 -54.5(2) . . . 2_575 ?
C53 C51 C52 C53 55.3(2) 2_575 . . . ?

loop_
_exptl_oxdiff_crystal_face_indexfrac_h
_exptl_oxdiff_crystal_face_indexfrac_k
_exptl_oxdiff_crystal_face_indexfrac_l
_exptl_oxdiff_crystal_face_x
_exptl_oxdiff_crystal_face_y
_exptl_oxdiff_crystal_face_z
0.0341 -3.8073 -9.1376 -0.1985 -0.8315 -0.5188
-2.0982 3.4776 8.5627 0.2226 0.9315 0.2875
8.1306 0.2337 -0.2906 -0.1504 -0.6259 0.7653
-8.1306 -0.2337 0.2906 0.1504 0.6259 -0.7653
-0.2416 -7.7331 0.4206 -0.9719 0.2325 -0.0379
-6.6946 -0.2963 -5.6413 0.2893 -0.0706 -0.9546
2.9936 6.9879 -1.0030 0.8328 -0.4743 0.2663
-1.9929 -6.9886 1.0027 -0.8561 0.4015 -0.1703
3.0122 -1.0075 7.9945 -0.4381 0.6031 0.7245
-1.0118 2.0044 -7.9954 0.5161 -0.7710 -0.5278
